data_4303123
loop_
_publ_author_name
'Eric C. Y. Tam'
'Nick C. Johnstone'
'Lorenzo Ferro'
'Peter B. Hitchcock'
'J. Robin Fulton'

_publ_section_title
;
Carbon Dioxide Activation by "Non-nucleophilic" Lead Alkoxides
;
_journal_name_full 'Inorganic Chemistry'
_journal_page_first 8971
_journal_page_last 8976
_journal_paper_doi 10.1021/ic900134f
_journal_volume 48
_journal_year 2009
_chemical_compound_source 'synthesis as described'
_chemical_formula_moiety 'C32 H48 N2 O Pb'
_chemical_formula_sum 'C32 H48 N2 O Pb'
_chemical_formula_weight 683.91
_chemical_name_systematic
;
 ?
;
_space_group_IT_number 2
_symmetry_cell_setting triclinic
_symmetry_Int_Tables_number 2
_symmetry_space_group_name_Hall '-P 1'
_symmetry_space_group_name_H-M 'P -1'
_atom_sites_solution_hydrogens geom
_atom_sites_solution_primary direct
_atom_sites_solution_secondary difmap
_audit_conform_dict_location ftp://ftp.iucr.org/pub/cif_core.dic
_audit_conform_dict_name cif_core.dic
_audit_conform_dict_version 2.3
_audit_creation_date 2006-11-27T14:17:49-00:00
_audit_creation_method 'WinGX routine CIF_UPDATE'
_cell_angle_alpha 91.885(1)
_cell_angle_beta 98.639(1)
_cell_angle_gamma 97.444(1)
_cell_formula_units_Z 2
_cell_length_a 8.6979(2)
_cell_length_b 12.1195(3)
_cell_length_c 15.1146(3)
_cell_measurement_reflns_used 14009
_cell_measurement_temperature 173(2)
_cell_measurement_theta_max 26.022
_cell_measurement_theta_min 3.395
_cell_measurement_wavelength 0.71073
_cell_volume 1559.71(6)
_computing_cell_refinement 'HKL Scalepack (Otwinowski & Minor 1997)'
_computing_data_collection 'Collect (Nonius BV, 1997-2000)'
_computing_data_reduction 'HKL Denzo and Scalepack (Otwinowski & Minor 1997)'
_computing_molecular_graphics 'Ortep-3 for Windows (Farrugia, 1997)'
_computing_publication_material 'WinGX publication routines (Farrugia, 1999)'
_computing_structure_refinement 'SHELXL-97 (Sheldrick, 1997)'
_computing_structure_solution 'SHELXS-86 (Sheldrick, 1986)'
_diffrn_ambient_temperature 173(2)
_diffrn_detector 'CCD plate'
_diffrn_detector_area_resol_mean 9
_diffrn_measured_fraction_theta_full 0.994
_diffrn_measured_fraction_theta_max 0.994
_diffrn_measurement_device '95mm CCD camera on \k-goniostat'
_diffrn_measurement_device_type KappaCCD
_diffrn_measurement_method 'CCD rotation images, thick slices'
_diffrn_orient_matrix_type 'by Nonius Collect from scalepack cell'
_diffrn_orient_matrix_UB_11 0.953104E-1
_diffrn_orient_matrix_UB_12 -0.155799E-1
_diffrn_orient_matrix_UB_13 -0.252889E-1
_diffrn_orient_matrix_UB_21 -0.501415E-1
_diffrn_orient_matrix_UB_22 0.18165E-1
_diffrn_orient_matrix_UB_23 -0.607631E-1
_diffrn_orient_matrix_UB_31 0.466939E-1
_diffrn_orient_matrix_UB_32 0.798217E-1
_diffrn_orient_matrix_UB_33 0.126285E-1
_diffrn_radiation_monochromator graphite
_diffrn_radiation_probe x-ray
_diffrn_radiation_type MoK\a
_diffrn_radiation_wavelength 0.71073
_diffrn_reflns_av_R_equivalents 0.044
_diffrn_reflns_av_unetI/netI 0.0301
_diffrn_reflns_limit_h_max 10
_diffrn_reflns_limit_h_min -10
_diffrn_reflns_limit_k_max 14
_diffrn_reflns_limit_k_min -14
_diffrn_reflns_limit_l_max 18
_diffrn_reflns_limit_l_min -18
_diffrn_reflns_number 23519
_diffrn_reflns_theta_full 26.02
_diffrn_reflns_theta_max 26.02
_diffrn_reflns_theta_min 3.4
_diffrn_source 'Enraf Nonius FR590'
_exptl_absorpt_coefficient_mu 5.433
_exptl_absorpt_correction_T_max 0.4408
_exptl_absorpt_correction_T_min 0.2408
_exptl_absorpt_correction_type multi-scan
_exptl_absorpt_process_details
;
        [c.f. r.h. blessing, acta cryst. (1995), a51, 33-38]
;
_exptl_crystal_colour colourless
_exptl_crystal_density_diffrn 1.456
_exptl_crystal_density_method 'not measured'
_exptl_crystal_description prism
_exptl_crystal_F_000 688
_exptl_crystal_size_max 0.2
_exptl_crystal_size_mid 0.2
_exptl_crystal_size_min 0.15
_refine_diff_density_max 0.781
_refine_diff_density_min -1.366
_refine_diff_density_rms 0.09
_refine_ls_extinction_method none
_refine_ls_goodness_of_fit_ref 0.826
_refine_ls_hydrogen_treatment constr
_refine_ls_matrix_type full
_refine_ls_number_parameters 337
_refine_ls_number_reflns 6112
_refine_ls_number_restraints 0
_refine_ls_restrained_S_all 0.826
_refine_ls_R_factor_all 0.0256
_refine_ls_R_factor_gt 0.0231
_refine_ls_shift/su_max 0.001
_refine_ls_shift/su_mean 0
_refine_ls_structure_factor_coef Fsqd
_refine_ls_weighting_details 'calc w=1/[\s^2^(Fo^2^)+(0.0408P)^2^+3.8407P] where P=(Fo^2^+2Fc^2^)/3'
_refine_ls_weighting_scheme calc
_refine_ls_wR_factor_gt 0.059
_refine_ls_wR_factor_ref 0.0605
_reflns_number_gt 5783
_reflns_number_total 6112
_reflns_threshold_expression >2sigma(I)
_cod_data_source_file ic900134f_si_002_1.cif
_cod_data_source_block (2)-nov1706
_cod_database_code 4303123

loop_
_symmetry_equiv_pos_as_xyz
'x, y, z'
'-x, -y, -z'

loop_
_atom_site_label
_atom_site_type_symbol
_atom_site_fract_x
_atom_site_fract_y
_atom_site_fract_z
_atom_site_U_iso_or_equiv
_atom_site_adp_type
_atom_site_occupancy
_atom_site_symmetry_multiplicity
_atom_site_calc_flag
_atom_site_refinement_flags
_atom_site_disorder_assembly
_atom_site_disorder_group
Pb Pb 0.038313(14) 0.215995(9) 0.331195(8) 0.02585(5) Uani 1 1 d . . .
O O -0.2086(3) 0.2207(2) 0.31689(18) 0.0396(6) Uani 1 1 d . . .
N1 N 0.0171(3) 0.0521(2) 0.24555(18) 0.0214(5) Uani 1 1 d . . .
N2 N 0.0590(3) 0.2882(2) 0.19320(18) 0.0238(6) Uani 1 1 d . . .
C1 C 0.0859(4) 0.0404(3) 0.1742(2) 0.0234(6) Uani 1 1 d . . .
C2 C 0.1465(4) 0.1286(3) 0.1262(2) 0.0249(7) Uani 1 1 d . . .
H2 H 0.213 0.1097 0.0852 0.03 Uiso 1 1 calc R . .
C3 C 0.1223(4) 0.2413(3) 0.1303(2) 0.0246(7) Uani 1 1 d . . .
C4 C 0.1021(4) -0.0759(3) 0.1388(2) 0.0294(7) Uani 1 1 d . . .
H4A H 0.1749 -0.1097 0.1823 0.044 Uiso 1 1 calc R . .
H4B H 0.1427 -0.0709 0.0818 0.044 Uiso 1 1 calc R . .
H4C H -0.0008 -0.122 0.1295 0.044 Uiso 1 1 calc R . .
C5 C 0.1689(5) 0.3090(3) 0.0540(3) 0.0352(8) Uani 1 1 d . . .
H5A H 0.075 0.3169 0.0112 0.053 Uiso 1 1 calc R . .
H5B H 0.2411 0.2712 0.0238 0.053 Uiso 1 1 calc R . .
H5C H 0.2209 0.383 0.0776 0.053 Uiso 1 1 calc R . .
C6 C -0.0544(4) -0.0445(2) 0.2846(2) 0.0219(6) Uani 1 1 d . . .
C7 C 0.0354(4) -0.0985(3) 0.3506(2) 0.0237(6) Uani 1 1 d . . .
C8 C -0.0386(4) -0.1909(3) 0.3875(2) 0.0306(7) Uani 1 1 d . . .
H8 H 0.0203 -0.229 0.4318 0.037 Uiso 1 1 calc R . .
C9 C -0.1970(4) -0.2283(3) 0.3606(3) 0.0334(8) Uani 1 1 d . . .
H9 H -0.2451 -0.2925 0.3855 0.04 Uiso 1 1 calc R . .
C10 C -0.2847(4) -0.1721(3) 0.2975(2) 0.0312(7) Uani 1 1 d . . .
H10 H -0.3935 -0.1973 0.2805 0.037 Uiso 1 1 calc R . .
C11 C -0.2161(4) -0.0789(3) 0.2584(2) 0.0257(7) Uani 1 1 d . . .
C12 C 0.2083(4) -0.0569(3) 0.3847(2) 0.0260(7) Uani 1 1 d . . .
H12 H 0.2433 0.0041 0.3463 0.031 Uiso 1 1 calc R . .
C13 C 0.2304(5) -0.0087(3) 0.4812(3) 0.0393(9) Uani 1 1 d . . .
H13A H 0.1711 0.0545 0.4838 0.059 Uiso 1 1 calc R . .
H13B H 0.3421 0.0166 0.5019 0.059 Uiso 1 1 calc R . .
H13C H 0.1923 -0.0662 0.5198 0.059 Uiso 1 1 calc R . .
C14 C 0.3122(4) -0.1490(3) 0.3785(3) 0.0326(8) Uani 1 1 d . . .
H14A H 0.2806 -0.2095 0.4162 0.049 Uiso 1 1 calc R . .
H14B H 0.4222 -0.1184 0.3993 0.049 Uiso 1 1 calc R . .
H14C H 0.3003 -0.1778 0.3162 0.049 Uiso 1 1 calc R . .
C15 C -0.3135(4) -0.0163(3) 0.1896(3) 0.0346(8) Uani 1 1 d . . .
H15 H -0.2603 0.0623 0.1934 0.042 Uiso 1 1 calc R . .
C16 C -0.3169(7) -0.0617(6) 0.0948(3) 0.082(2) Uani 1 1 d . . .
H16A H -0.3672 -0.1393 0.0884 0.123 Uiso 1 1 calc R . .
H16B H -0.2093 -0.0581 0.0819 0.123 Uiso 1 1 calc R . .
H16C H -0.3764 -0.017 0.0528 0.123 Uiso 1 1 calc R . .
C17 C -0.4773(5) -0.0118(4) 0.2092(4) 0.0602(13) Uani 1 1 d . . .
H17A H -0.5394 -0.0855 0.1961 0.09 Uiso 1 1 calc R . .
H17B H -0.5263 0.0425 0.1718 0.09 Uiso 1 1 calc R . .
H17C H -0.4728 0.0105 0.2726 0.09 Uiso 1 1 calc R . .
C18 C 0.0117(4) 0.3975(3) 0.1847(2) 0.0247(7) Uani 1 1 d . . .
C19 C 0.1061(4) 0.4884(3) 0.2340(2) 0.0305(7) Uani 1 1 d . . .
C20 C 0.0499(5) 0.5911(3) 0.2326(3) 0.0368(8) Uani 1 1 d . . .
H20 H 0.1111 0.6533 0.2666 0.044 Uiso 1 1 calc R . .
C21 C -0.0925(5) 0.6044(3) 0.1832(3) 0.0377(9) Uani 1 1 d . . .
H21 H -0.129 0.6749 0.1837 0.045 Uiso 1 1 calc R . .
C22 C -0.1824(5) 0.5144(3) 0.1327(3) 0.0356(8) Uani 1 1 d . . .
H22 H -0.2798 0.5242 0.098 0.043 Uiso 1 1 calc R . .
C23 C -0.1317(4) 0.4099(3) 0.1322(2) 0.0286(7) Uani 1 1 d . . .
C24 C 0.2666(5) 0.4793(3) 0.2862(3) 0.0386(9) Uani 1 1 d . . .
H24 H 0.2862 0.4002 0.2794 0.046 Uiso 1 1 calc R . .
C25 C 0.2756(6) 0.5088(4) 0.3866(3) 0.0543(12) Uani 1 1 d . . .
H25A H 0.2463 0.5834 0.3947 0.082 Uiso 1 1 calc R . .
H25B H 0.383 0.5074 0.4171 0.082 Uiso 1 1 calc R . .
H25C H 0.2034 0.4543 0.4121 0.082 Uiso 1 1 calc R . .
C26 C 0.3959(5) 0.5532(4) 0.2484(4) 0.0530(11) Uani 1 1 d . . .
H26A H 0.3982 0.5274 0.1865 0.08 Uiso 1 1 calc R . .
H26B H 0.4977 0.5486 0.285 0.08 Uiso 1 1 calc R . .
H26C H 0.3744 0.6305 0.2496 0.08 Uiso 1 1 calc R . .
C27 C -0.2349(4) 0.3134(3) 0.0766(3) 0.0357(8) Uani 1 1 d . . .
H27 H -0.1764 0.2475 0.0809 0.043 Uiso 1 1 calc R . .
C28 C -0.2667(6) 0.3399(4) -0.0232(3) 0.0547(12) Uani 1 1 d . . .
H28A H -0.3347 0.3985 -0.0304 0.082 Uiso 1 1 calc R . .
H28B H -0.3185 0.2727 -0.0588 0.082 Uiso 1 1 calc R . .
H28C H -0.167 0.3654 -0.0437 0.082 Uiso 1 1 calc R . .
C29 C -0.3876(5) 0.2816(4) 0.1118(3) 0.0513(11) Uani 1 1 d . . .
H29A H -0.3652 0.2589 0.1735 0.077 Uiso 1 1 calc R . .
H29B H -0.4506 0.2196 0.0741 0.077 Uiso 1 1 calc R . .
H29C H -0.4458 0.3457 0.1105 0.077 Uiso 1 1 calc R . .
C30 C -0.2652(5) 0.2854(4) 0.3813(3) 0.0432(10) Uani 1 1 d . . .
H30 H -0.2072 0.2738 0.4418 0.052 Uiso 1 1 calc R . .
C31 C -0.2382(7) 0.4091(4) 0.3641(3) 0.0607(14) Uani 1 1 d . . .
H31A H -0.1252 0.4341 0.3699 0.091 Uiso 1 1 calc R . .
H31B H -0.283 0.4513 0.4079 0.091 Uiso 1 1 calc R . .
H31C H -0.2888 0.4212 0.3035 0.091 Uiso 1 1 calc R . .
C32 C -0.4382(6) 0.2450(5) 0.3802(4) 0.0639(14) Uani 1 1 d . . .
H32A H -0.4955 0.2493 0.3197 0.096 Uiso 1 1 calc R . .
H32B H -0.4797 0.2921 0.4223 0.096 Uiso 1 1 calc R . .
H32C H -0.451 0.1677 0.3978 0.096 Uiso 1 1 calc R . .

loop_
_atom_site_aniso_label
_atom_site_aniso_U_11
_atom_site_aniso_U_22
_atom_site_aniso_U_33
_atom_site_aniso_U_23
_atom_site_aniso_U_13
_atom_site_aniso_U_12
Pb 0.03583(8) 0.02077(7) 0.02187(7) 0.00221(5) 0.00416(5) 0.00742(5)
O 0.0396(14) 0.0432(15) 0.0411(15) 0.0022(12) 0.0134(12) 0.0168(12)
N1 0.0203(12) 0.0172(12) 0.0269(14) 0.0026(10) 0.0037(10) 0.0025(10)
N2 0.0327(14) 0.0169(13) 0.0223(13) 0.0031(10) 0.0040(11) 0.0044(11)
C1 0.0208(15) 0.0239(16) 0.0247(16) 0.0009(12) -0.0001(12) 0.0051(12)
C2 0.0260(16) 0.0258(16) 0.0255(16) 0.0040(13) 0.0094(13) 0.0060(13)
C3 0.0228(15) 0.0237(16) 0.0260(16) 0.0036(13) 0.0010(13) 0.0010(12)
C4 0.0351(18) 0.0239(17) 0.0304(18) -0.0032(13) 0.0088(14) 0.0048(14)
C5 0.042(2) 0.0323(19) 0.035(2) 0.0111(15) 0.0130(16) 0.0077(16)
C6 0.0258(16) 0.0159(14) 0.0245(16) -0.0010(12) 0.0074(12) 0.0008(12)
C7 0.0258(16) 0.0181(15) 0.0275(16) -0.0010(12) 0.0048(13) 0.0034(12)
C8 0.0349(18) 0.0234(17) 0.0350(19) 0.0055(14) 0.0095(15) 0.0038(14)
C9 0.0378(19) 0.0209(16) 0.045(2) 0.0047(15) 0.0204(16) -0.0013(14)
C10 0.0232(16) 0.0281(18) 0.041(2) -0.0041(15) 0.0083(14) -0.0026(13)
C11 0.0242(16) 0.0233(16) 0.0290(17) -0.0029(13) 0.0050(13) 0.0013(13)
C12 0.0268(16) 0.0208(15) 0.0301(17) 0.0045(13) 0.0032(13) 0.0030(13)
C13 0.043(2) 0.036(2) 0.037(2) -0.0043(16) -0.0034(17) 0.0107(17)
C14 0.0300(18) 0.0326(19) 0.037(2) 0.0039(15) 0.0064(15) 0.0087(15)
C15 0.0237(17) 0.040(2) 0.039(2) 0.0067(16) 0.0017(15) 0.0027(15)
C16 0.068(3) 0.138(6) 0.041(3) -0.010(3) -0.017(2) 0.050(4)
C17 0.036(2) 0.070(3) 0.083(4) 0.032(3) 0.015(2) 0.022(2)
C18 0.0320(17) 0.0199(15) 0.0240(16) 0.0057(12) 0.0069(13) 0.0062(13)
C19 0.0405(19) 0.0238(17) 0.0274(17) 0.0011(13) 0.0039(15) 0.0064(14)
C20 0.049(2) 0.0219(17) 0.039(2) -0.0009(15) 0.0052(17) 0.0057(16)
C21 0.050(2) 0.0252(18) 0.043(2) 0.0073(15) 0.0116(18) 0.0175(16)
C22 0.040(2) 0.0341(19) 0.037(2) 0.0103(16) 0.0088(16) 0.0153(16)
C23 0.0331(18) 0.0298(18) 0.0251(17) 0.0075(13) 0.0052(14) 0.0105(14)
C24 0.046(2) 0.0225(17) 0.042(2) -0.0030(15) -0.0069(17) 0.0038(15)
C25 0.073(3) 0.042(2) 0.040(2) -0.0054(18) -0.015(2) 0.007(2)
C26 0.040(2) 0.045(2) 0.070(3) 0.008(2) -0.005(2) 0.0020(19)
C27 0.0350(19) 0.0328(19) 0.036(2) 0.0022(15) -0.0042(16) 0.0043(15)
C28 0.062(3) 0.062(3) 0.035(2) -0.001(2) -0.003(2) 0.000(2)
C29 0.042(2) 0.057(3) 0.050(3) 0.010(2) 0.0005(19) -0.003(2)
C30 0.054(2) 0.051(2) 0.034(2) 0.0103(17) 0.0168(18) 0.028(2)
C31 0.095(4) 0.051(3) 0.050(3) 0.008(2) 0.032(3) 0.037(3)
C32 0.052(3) 0.094(4) 0.058(3) 0.015(3) 0.024(2) 0.034(3)

loop_
_atom_type_symbol
_atom_type_description
_atom_type_scat_dispersion_real
_atom_type_scat_dispersion_imag
_atom_type_scat_source
C C 0.0033 0.0016 'International Tables Vol C Tables 4.2.6.8 and 6.1.1.4'
H H 0 0 'International Tables Vol C Tables 4.2.6.8 and 6.1.1.4'
N N 0.0061 0.0033 'International Tables Vol C Tables 4.2.6.8 and 6.1.1.4'
O O 0.0106 0.006 'International Tables Vol C Tables 4.2.6.8 and 6.1.1.4'
Pb Pb -3.3944 10.1111 'International Tables Vol C Tables 4.2.6.8 and 6.1.1.4'

loop_
_geom_angle_atom_site_label_1
_geom_angle_atom_site_label_2
_geom_angle_atom_site_label_3
_geom_angle
_geom_angle_site_symmetry_1
_geom_angle_site_symmetry_3
_geom_angle_publ_flag
O Pb N1 94.94(10) . . ?
O Pb N2 93.49(10) . . ?
N1 Pb N2 80.56(9) . . ?
C30 O Pb 118.0(2) . . ?
C1 N1 C6 120.2(3) . . ?
C1 N1 Pb 124.5(2) . . ?
C6 N1 Pb 114.40(19) . . ?
C3 N2 C18 121.5(3) . . ?
C3 N2 Pb 124.5(2) . . ?
C18 N2 Pb 113.7(2) . . ?
N1 C1 C2 124.9(3) . . ?
N1 C1 C4 119.5(3) . . ?
C2 C1 C4 115.6(3) . . ?
C1 C2 C3 128.9(3) . . ?
C1 C2 H2 115.5 . . ?
C3 C2 H2 115.5 . . ?
N2 C3 C2 124.6(3) . . ?
N2 C3 C5 119.6(3) . . ?
C2 C3 C5 115.8(3) . . ?
C1 C4 H4A 109.5 . . ?
C1 C4 H4B 109.5 . . ?
H4A C4 H4B 109.5 . . ?
C1 C4 H4C 109.5 . . ?
H4A C4 H4C 109.5 . . ?
H4B C4 H4C 109.5 . . ?
C3 C5 H5A 109.5 . . ?
C3 C5 H5B 109.5 . . ?
H5A C5 H5B 109.5 . . ?
C3 C5 H5C 109.5 . . ?
H5A C5 H5C 109.5 . . ?
H5B C5 H5C 109.5 . . ?
C7 C6 C11 121.6(3) . . ?
C7 C6 N1 119.9(3) . . ?
C11 C6 N1 118.4(3) . . ?
C8 C7 C6 118.2(3) . . ?
C8 C7 C12 119.6(3) . . ?
C6 C7 C12 122.2(3) . . ?
C9 C8 C7 121.1(3) . . ?
C9 C8 H8 119.4 . . ?
C7 C8 H8 119.4 . . ?
C10 C9 C8 119.9(3) . . ?
C10 C9 H9 120 . . ?
C8 C9 H9 120 . . ?
C9 C10 C11 121.2(3) . . ?
C9 C10 H10 119.4 . . ?
C11 C10 H10 119.4 . . ?
C10 C11 C6 117.9(3) . . ?
C10 C11 C15 121.1(3) . . ?
C6 C11 C15 121.0(3) . . ?
C7 C12 C13 110.8(3) . . ?
C7 C12 C14 112.0(3) . . ?
C13 C12 C14 109.8(3) . . ?
C7 C12 H12 108 . . ?
C13 C12 H12 108 . . ?
C14 C12 H12 108 . . ?
C12 C13 H13A 109.5 . . ?
C12 C13 H13B 109.5 . . ?
H13A C13 H13B 109.5 . . ?
C12 C13 H13C 109.5 . . ?
H13A C13 H13C 109.5 . . ?
H13B C13 H13C 109.5 . . ?
C12 C14 H14A 109.5 . . ?
C12 C14 H14B 109.5 . . ?
H14A C14 H14B 109.5 . . ?
C12 C14 H14C 109.5 . . ?
H14A C14 H14C 109.5 . . ?
H14B C14 H14C 109.5 . . ?
C17 C15 C16 110.9(4) . . ?
C17 C15 C11 112.9(3) . . ?
C16 C15 C11 112.2(4) . . ?
C17 C15 H15 106.8 . . ?
C16 C15 H15 106.8 . . ?
C11 C15 H15 106.8 . . ?
C15 C16 H16A 109.5 . . ?
C15 C16 H16B 109.5 . . ?
H16A C16 H16B 109.5 . . ?
C15 C16 H16C 109.5 . . ?
H16A C16 H16C 109.5 . . ?
H16B C16 H16C 109.5 . . ?
C15 C17 H17A 109.5 . . ?
C15 C17 H17B 109.5 . . ?
H17A C17 H17B 109.5 . . ?
C15 C17 H17C 109.5 . . ?
H17A C17 H17C 109.5 . . ?
H17B C17 H17C 109.5 . . ?
C23 C18 C19 121.4(3) . . ?
C23 C18 N2 119.6(3) . . ?
C19 C18 N2 118.9(3) . . ?
C20 C19 C18 118.0(3) . . ?
C20 C19 C24 119.4(3) . . ?
C18 C19 C24 122.6(3) . . ?
C21 C20 C19 121.4(3) . . ?
C21 C20 H20 119.3 . . ?
C19 C20 H20 119.3 . . ?
C20 C21 C22 119.9(3) . . ?
C20 C21 H21 120.1 . . ?
C22 C21 H21 120.1 . . ?
C21 C22 C23 120.8(3) . . ?
C21 C22 H22 119.6 . . ?
C23 C22 H22 119.6 . . ?
C22 C23 C18 118.4(3) . . ?
C22 C23 C27 119.1(3) . . ?
C18 C23 C27 122.5(3) . . ?
C19 C24 C26 111.1(3) . . ?
C19 C24 C25 112.0(4) . . ?
C26 C24 C25 110.0(4) . . ?
C19 C24 H24 107.9 . . ?
C26 C24 H24 107.9 . . ?
C25 C24 H24 107.9 . . ?
C24 C25 H25A 109.5 . . ?
C24 C25 H25B 109.5 . . ?
H25A C25 H25B 109.5 . . ?
C24 C25 H25C 109.5 . . ?
H25A C25 H25C 109.5 . . ?
H25B C25 H25C 109.5 . . ?
C24 C26 H26A 109.5 . . ?
C24 C26 H26B 109.5 . . ?
H26A C26 H26B 109.5 . . ?
C24 C26 H26C 109.5 . . ?
H26A C26 H26C 109.5 . . ?
H26B C26 H26C 109.5 . . ?
C29 C27 C23 112.0(3) . . ?
C29 C27 C28 110.6(3) . . ?
C23 C27 C28 111.1(3) . . ?
C29 C27 H27 107.6 . . ?
C23 C27 H27 107.6 . . ?
C28 C27 H27 107.6 . . ?
C27 C28 H28A 109.5 . . ?
C27 C28 H28B 109.5 . . ?
H28A C28 H28B 109.5 . . ?
C27 C28 H28C 109.5 . . ?
H28A C28 H28C 109.5 . . ?
H28B C28 H28C 109.5 . . ?
C27 C29 H29A 109.5 . . ?
C27 C29 H29B 109.5 . . ?
H29A C29 H29B 109.5 . . ?
C27 C29 H29C 109.5 . . ?
H29A C29 H29C 109.5 . . ?
H29B C29 H29C 109.5 . . ?
O C30 C32 109.0(4) . . ?
O C30 C31 111.3(3) . . ?
C32 C30 C31 111.2(4) . . ?
O C30 H30 108.4 . . ?
C32 C30 H30 108.4 . . ?
C31 C30 H30 108.4 . . ?
C30 C31 H31A 109.5 . . ?
C30 C31 H31B 109.5 . . ?
H31A C31 H31B 109.5 . . ?
C30 C31 H31C 109.5 . . ?
H31A C31 H31C 109.5 . . ?
H31B C31 H31C 109.5 . . ?
C30 C32 H32A 109.5 . . ?
C30 C32 H32B 109.5 . . ?
H32A C32 H32B 109.5 . . ?
C30 C32 H32C 109.5 . . ?
H32A C32 H32C 109.5 . . ?
H32B C32 H32C 109.5 . . ?

loop_
_geom_bond_atom_site_label_1
_geom_bond_atom_site_label_2
_geom_bond_distance
_geom_bond_site_symmetry_2
_geom_bond_publ_flag
Pb O 2.135(3) . ?
Pb N1 2.307(3) . ?
Pb N2 2.311(3) . ?
O C30 1.413(5) . ?
N1 C1 1.322(4) . ?
N1 C6 1.439(4) . ?
N2 C3 1.316(4) . ?
N2 C18 1.441(4) . ?
C1 C2 1.402(4) . ?
C1 C4 1.523(4) . ?
C2 C3 1.410(4) . ?
C2 H2 0.95 . ?
C3 C5 1.511(5) . ?
C4 H4A 0.98 . ?
C4 H4B 0.98 . ?
C4 H4C 0.98 . ?
C5 H5A 0.98 . ?
C5 H5B 0.98 . ?
C5 H5C 0.98 . ?
C6 C7 1.405(5) . ?
C6 C11 1.406(5) . ?
C7 C8 1.394(5) . ?
C7 C12 1.528(4) . ?
C8 C9 1.387(5) . ?
C8 H8 0.95 . ?
C9 C10 1.384(5) . ?
C9 H9 0.95 . ?
C10 C11 1.399(5) . ?
C10 H10 0.95 . ?
C11 C15 1.526(5) . ?
C12 C13 1.529(5) . ?
C12 C14 1.533(5) . ?
C12 H12 1 . ?
C13 H13A 0.98 . ?
C13 H13B 0.98 . ?
C13 H13C 0.98 . ?
C14 H14A 0.98 . ?
C14 H14B 0.98 . ?
C14 H14C 0.98 . ?
C15 C17 1.506(5) . ?
C15 C16 1.511(6) . ?
C15 H15 1 . ?
C16 H16A 0.98 . ?
C16 H16B 0.98 . ?
C16 H16C 0.98 . ?
C17 H17A 0.98 . ?
C17 H17B 0.98 . ?
C17 H17C 0.98 . ?
C18 C23 1.403(5) . ?
C18 C19 1.404(5) . ?
C19 C20 1.395(5) . ?
C19 C24 1.516(5) . ?
C20 C21 1.378(6) . ?
C20 H20 0.95 . ?
C21 C22 1.390(6) . ?
C21 H21 0.95 . ?
C22 C23 1.394(5) . ?
C22 H22 0.95 . ?
C23 C27 1.522(5) . ?
C24 C26 1.536(6) . ?
C24 C25 1.536(6) . ?
C24 H24 1 . ?
C25 H25A 0.98 . ?
C25 H25B 0.98 . ?
C25 H25C 0.98 . ?
C26 H26A 0.98 . ?
C26 H26B 0.98 . ?
C26 H26C 0.98 . ?
C27 C29 1.513(6) . ?
C27 C28 1.544(6) . ?
C27 H27 1 . ?
C28 H28A 0.98 . ?
C28 H28B 0.98 . ?
C28 H28C 0.98 . ?
C29 H29A 0.98 . ?
C29 H29B 0.98 . ?
C29 H29C 0.98 . ?
C30 C32 1.517(7) . ?
C30 C31 1.524(6) . ?
C30 H30 1 . ?
C31 H31A 0.98 . ?
C31 H31B 0.98 . ?
C31 H31C 0.98 . ?
C32 H32A 0.98 . ?
C32 H32B 0.98 . ?
C32 H32C 0.98 . ?
